data_4317240
loop_
_publ_author_name
'Brandon Kilduff'
'Dmitry Pogozhev'
'St\'ephane A. Baudron'
'Mir Wais Hosseini'

_publ_contact_author
; Prof Mir Wais Hosseini
  Laboratoire de Chimie de Coordination Organique, 
  UMR CNRS 7140, Universit\'e de Strasbourg,
  CS 90032
  F-67081 Strasbourg Cedex, France 
;
_publ_contact_author_email hosseini@unistra.fr
_publ_contact_author_fax '33 3 68 85 13 23'
_publ_contact_author_phone '33 3 68 85 13 25'
_publ_section_title
;
 Heterometallic Architectures Based on the Combination of Heteroleptic
 Copper and Cobalt Complexes with Silver Salts
;
_journal_name_full 'Inorganic Chemistry'
_journal_page_first 11231
_journal_page_last 11239
_journal_paper_doi 10.1021/ic1019235
_journal_volume 49
_journal_year 2010
_chemical_formula_moiety '2(C34 H26 Co N7 O2), C H Cl3'
_chemical_formula_sum 'C69 H53 Cl3 Co2 N14 O4'
_chemical_formula_weight 1366.46
_chemical_name_systematic
;
 ?
;
_space_group_IT_number 2
_symmetry_cell_setting triclinic
_symmetry_space_group_name_Hall '-P 1'
_symmetry_space_group_name_H-M 'P -1'
_atom_sites_solution_hydrogens geom
_atom_sites_solution_primary direct
_atom_sites_solution_secondary difmap
_audit_creation_method SHELXL-97
_cell_angle_alpha 99.6540(10)
_cell_angle_beta 90.6380(10)
_cell_angle_gamma 96.9870(10)
_cell_formula_units_Z 1
_cell_length_a 8.0265(2)
_cell_length_b 9.5883(2)
_cell_length_c 20.0801(5)
_cell_measurement_reflns_used 9184
_cell_measurement_temperature 173(2)
_cell_measurement_theta_max 27.32
_cell_measurement_theta_min 2.46
_cell_volume 1511.39(6)
_computing_cell_refinement 'Bruker SAINT'
_computing_data_collection 'Bruker APEX2'
_computing_data_reduction 'Bruker SAINT'
_computing_molecular_graphics 'Bruker SHELXTL'
_computing_publication_material 'Bruker SHELXTL'
_computing_structure_refinement 'SHELXL-97 (Sheldrick, 2008)'
_computing_structure_solution 'SHELXS-97 (Sheldrick, 2008)'
_diffrn_ambient_temperature 173(2)
_diffrn_measured_fraction_theta_full 0.980
_diffrn_measured_fraction_theta_max 0.980
_diffrn_measurement_device_type 'Bruker APEX-II CCD'
_diffrn_measurement_method '\f and \w scans'
_diffrn_radiation_monochromator graphite
_diffrn_radiation_source 'fine-focus sealed tube'
_diffrn_radiation_type MoK\a
_diffrn_radiation_wavelength 0.71073
_diffrn_reflns_av_R_equivalents 0.0260
_diffrn_reflns_av_sigmaI/netI 0.0310
_diffrn_reflns_limit_h_max 10
_diffrn_reflns_limit_h_min -10
_diffrn_reflns_limit_k_max 12
_diffrn_reflns_limit_k_min -12
_diffrn_reflns_limit_l_max 26
_diffrn_reflns_limit_l_min -25
_diffrn_reflns_number 18888
_diffrn_reflns_theta_full 27.70
_diffrn_reflns_theta_max 27.70
_diffrn_reflns_theta_min 2.06
_exptl_absorpt_coefficient_mu 0.747
_exptl_absorpt_correction_T_max 0.9707
_exptl_absorpt_correction_T_min 0.8899
_exptl_absorpt_correction_type multi-scan
_exptl_absorpt_process_details sadabs
_exptl_crystal_colour dark-red
_exptl_crystal_density_diffrn 1.501
_exptl_crystal_density_meas ?
_exptl_crystal_density_method 'not measured'
_exptl_crystal_description plate
_exptl_crystal_F_000 702
_exptl_crystal_size_max 0.16
_exptl_crystal_size_mid 0.10
_exptl_crystal_size_min 0.04
_refine_diff_density_max 1.565
_refine_diff_density_min -1.393
_refine_diff_density_rms 0.082
_refine_ls_extinction_method none
_refine_ls_goodness_of_fit_ref 1.044
_refine_ls_hydrogen_treatment constr
_refine_ls_matrix_type full
_refine_ls_number_parameters 423
_refine_ls_number_reflns 6968
_refine_ls_number_restraints 2
_refine_ls_restrained_S_all 1.044
_refine_ls_R_factor_all 0.0544
_refine_ls_R_factor_gt 0.0486
_refine_ls_shift/su_max 0.001
_refine_ls_shift/su_mean 0.000
_refine_ls_structure_factor_coef Fsqd
_refine_ls_weighting_details 'calc w=1/[\s^2^(Fo^2^)+(0.0715P)^2^+2.0387P] where P=(Fo^2^+2Fc^2^)/3'
_refine_ls_weighting_scheme calc
_refine_ls_wR_factor_gt 0.1327
_refine_ls_wR_factor_ref 0.1368
_reflns_number_gt 6175
_reflns_number_total 6968
_reflns_threshold_expression >2sigma(I)
_cod_data_source_file ic1019235_si_001_03.cif
_cod_data_source_block compound5
_cod_depositor_comments
;
The following automatic conversions were performed:

'_symmetry_cell_setting' value 'Triclinic' changed to 'triclinic'
according to the built-in table from CIF Core dictionary named
'cif_core.dic' version 2.4.1 from 2010-06-29.

Automatic conversion script
Id: cif_fix_values 1646 2011-03-28 12:23:43Z adriana 

The following automatic conversions were performed:

'_exptl_crystal_density_meas' value 'not measured' was changed to '?'
- the value is perceived as not measured.

Automatic conversion script
Id: cif_fix_values 3008 2015-01-20 13:52:24Z robertas 
;
_cod_original_sg_symbol_H-M 'P -1 '
_cod_database_code 4317240

loop_
_symmetry_equiv_pos_as_xyz
'x, y, z'
'-x, -y, -z'

loop_
_atom_site_label
_atom_site_type_symbol
_atom_site_fract_x
_atom_site_fract_y
_atom_site_fract_z
_atom_site_U_iso_or_equiv
_atom_site_adp_type
_atom_site_occupancy
_atom_site_symmetry_multiplicity
_atom_site_calc_flag
_atom_site_refinement_flags
_atom_site_disorder_assembly
_atom_site_disorder_group
C1 C 0.7505(3) 0.8233(3) 0.60077(12) 0.0247(5) Uani 1 1 d . . .
H1 H 0.8402 0.7746 0.5859 0.030 Uiso 1 1 calc R . .
C2 C 0.7077(3) 0.9438(3) 0.57659(13) 0.0297(5) Uani 1 1 d . . .
H2 H 0.7617 0.9876 0.5434 0.036 Uiso 1 1 calc R . .
C3 C 0.5708(3) 0.9844(3) 0.61141(13) 0.0270(5) Uani 1 1 d . . .
H3 H 0.5152 1.0619 0.6067 0.032 Uiso 1 1 calc R . .
C4 C 0.5297(3) 0.8861(2) 0.65616(12) 0.0216(5) Uani 1 1 d . . .
C5 C 0.3980(3) 0.8837(2) 0.70144(12) 0.0203(4) Uani 1 1 d . . .
C6 C 0.3620(3) 0.7793(2) 0.74122(12) 0.0199(4) Uani 1 1 d . . .
C7 C 0.2149(3) 0.7562(3) 0.77908(13) 0.0252(5) Uani 1 1 d . . .
H7 H 0.1326 0.8167 0.7876 0.030 Uiso 1 1 calc R . .
C8 C 0.2178(3) 0.6282(3) 0.80049(13) 0.0276(5) Uani 1 1 d . . .
H8 H 0.1371 0.5843 0.8257 0.033 Uiso 1 1 calc R . .
C9 C 0.3671(3) 0.5760(3) 0.77690(12) 0.0229(5) Uani 1 1 d . . .
H9 H 0.4008 0.4908 0.7850 0.027 Uiso 1 1 calc R . .
C10 C 0.2881(3) 0.9998(2) 0.70516(13) 0.0234(5) Uani 1 1 d . . .
C11 C 0.1910(4) 1.0159(3) 0.64999(15) 0.0331(6) Uani 1 1 d . . .
H11 H 0.1885 0.9516 0.6097 0.040 Uiso 1 1 calc R . .
C12 C 0.0976(4) 1.1298(3) 0.65613(18) 0.0405(7) Uani 1 1 d . . .
H12 H 0.0313 1.1433 0.6200 0.049 Uiso 1 1 calc R . .
C13 C 0.1047(4) 1.2222(3) 0.71649(17) 0.0376(7) Uani 1 1 d . . .
H13 H 0.0422 1.2986 0.7199 0.045 Uiso 1 1 calc R . .
C14 C 0.2833(3) 1.0982(3) 0.76396(14) 0.0290(5) Uani 1 1 d . . .
H14 H 0.3454 1.0862 0.8015 0.035 Uiso 1 1 calc R . .
C15 C 0.8216(3) 0.9247(2) 0.77123(12) 0.0225(5) Uani 1 1 d . . .
H15 H 0.8173 0.9635 0.7319 0.027 Uiso 1 1 calc R . .
C16 C 0.8800(3) 1.0027(3) 0.83475(13) 0.0271(5) Uani 1 1 d . . .
H16 H 0.9204 1.0992 0.8445 0.032 Uiso 1 1 calc R . .
C17 C 0.8657(3) 0.9091(3) 0.87920(13) 0.0258(5) Uani 1 1 d . . .
H17 H 0.8931 0.9302 0.9252 0.031 Uiso 1 1 calc R . .
C18 C 0.8008(3) 0.7728(2) 0.84200(11) 0.0205(4) Uani 1 1 d . . .
C19 C 0.7808(3) 0.6438(3) 0.86495(12) 0.0218(5) Uani 1 1 d . . .
C20 C 0.7342(3) 0.5115(2) 0.82389(12) 0.0214(4) Uani 1 1 d . . .
C21 C 0.7233(3) 0.3750(3) 0.84339(13) 0.0274(5) Uani 1 1 d . . .
H21 H 0.7432 0.3560 0.8865 0.033 Uiso 1 1 calc R . .
C22 C 0.6776(3) 0.2762(3) 0.78609(14) 0.0277(5) Uani 1 1 d . . .
H22 H 0.6609 0.1776 0.7829 0.033 Uiso 1 1 calc R . .
C23 C 0.6609(3) 0.3536(2) 0.73344(13) 0.0245(5) Uani 1 1 d . . .
H23 H 0.6297 0.3123 0.6891 0.029 Uiso 1 1 calc R . .
C24 C 0.8159(3) 0.6456(3) 0.93839(12) 0.0259(5) Uani 1 1 d . . .
C25 C 0.6889(4) 0.6133(4) 0.98119(15) 0.0425(7) Uani 1 1 d . . .
H25 H 0.5786 0.5882 0.9648 0.051 Uiso 1 1 calc R . .
C26 C 0.7290(5) 0.6193(4) 1.04944(16) 0.0482(8) Uani 1 1 d . . .
H26 H 0.6456 0.5998 1.0795 0.058 Uiso 1 1 calc R . .
C27 C 0.8913(4) 0.6538(3) 1.07111(14) 0.0387(7) Uani 1 1 d . . .
H27 H 0.9166 0.6555 1.1166 0.046 Uiso 1 1 calc R . .
C28 C 0.9778(4) 0.6821(3) 0.96608(14) 0.0329(6) Uani 1 1 d . . .
H28 H 1.0636 0.7055 0.9377 0.039 Uiso 1 1 calc R . .
C29 C 1.1145(3) 0.5235(3) 0.61620(13) 0.0273(5) Uani 1 1 d . . .
H29A H 1.1733 0.6181 0.6276 0.041 Uiso 1 1 calc R . .
H29B H 1.1346 0.4851 0.5701 0.041 Uiso 1 1 calc R . .
H29C H 1.1539 0.4640 0.6454 0.041 Uiso 1 1 calc R . .
C30 C 0.9298(3) 0.5286(3) 0.62475(12) 0.0212(4) Uani 1 1 d . . .
C31 C 0.8108(3) 0.4307(3) 0.58205(12) 0.0233(5) Uani 1 1 d . . .
C32 C 0.6339(3) 0.4315(2) 0.58458(12) 0.0222(5) Uani 1 1 d . . .
C33 C 0.5213(3) 0.3331(3) 0.53200(13) 0.0306(6) Uani 1 1 d . . .
H33A H 0.4061 0.3394 0.5431 0.046 Uiso 1 1 calc R . .
H33B H 0.5449 0.2369 0.5308 0.046 Uiso 1 1 calc R . .
H33C H 0.5410 0.3601 0.4886 0.046 Uiso 1 1 calc R . .
C34 C 0.8720(3) 0.3241(3) 0.53327(12) 0.0270(5) Uani 1 1 d . . .
N1 N 0.6444(2) 0.7878(2) 0.64826(10) 0.0200(4) Uani 1 1 d . . .
N2 N 0.4539(2) 0.6646(2) 0.74147(9) 0.0182(4) Uani 1 1 d . . .
N3 N 0.1953(3) 1.2091(2) 0.77017(13) 0.0366(5) Uani 1 1 d . . .
N4 N 0.7732(2) 0.7880(2) 0.77479(10) 0.0182(4) Uani 1 1 d . . .
N5 N 0.6958(2) 0.4946(2) 0.75504(10) 0.0192(4) Uani 1 1 d . . .
N6 N 1.0173(3) 0.6856(3) 1.03129(12) 0.0391(6) Uani 1 1 d . . .
N7 N 0.9198(3) 0.2363(3) 0.49515(13) 0.0382(6) Uani 1 1 d . . .
O1 O 0.8900(2) 0.62452(18) 0.67062(8) 0.0218(3) Uani 1 1 d . . .
O2 O 0.5615(2) 0.50829(17) 0.62989(8) 0.0217(3) Uani 1 1 d . . .
Co1 Co 0.66951(4) 0.64432(3) 0.703438(14) 0.01654(10) Uani 1 1 d . . .
C35 C 0.4609(9) 1.0466(15) 0.0097(8) 0.1526(14) Uani 0.50 1 d PD . .
H35 H 0.3886 1.1064 0.0376 0.183 Uiso 0.50 1 calc PR . .
Cl1 Cl 0.3487(6) 0.9610(6) -0.0597(2) 0.1526(14) Uani 0.50 1 d P . .
Cl2 Cl 0.6314(3) 1.1572(3) -0.01346(13) 0.0732(6) Uani 0.50 1 d PD . .
Cl3 Cl 0.5274(6) 0.9264(6) 0.0574(2) 0.1526(14) Uani 0.50 1 d PD . .

loop_
_atom_site_aniso_label
_atom_site_aniso_U_11
_atom_site_aniso_U_22
_atom_site_aniso_U_33
_atom_site_aniso_U_23
_atom_site_aniso_U_13
_atom_site_aniso_U_12
C1 0.0248(11) 0.0286(12) 0.0197(11) 0.0038(9) 0.0022(9) 0.0003(9)
C2 0.0351(14) 0.0308(13) 0.0237(12) 0.0104(10) 0.0019(10) -0.0021(11)
C3 0.0332(13) 0.0235(12) 0.0252(12) 0.0086(10) -0.0025(10) 0.0015(10)
C4 0.0234(11) 0.0204(11) 0.0208(11) 0.0039(9) -0.0025(9) 0.0020(9)
C5 0.0204(10) 0.0193(10) 0.0209(10) 0.0020(8) -0.0025(8) 0.0034(8)
C6 0.0196(10) 0.0195(10) 0.0204(10) 0.0013(8) -0.0014(8) 0.0039(8)
C7 0.0208(11) 0.0273(12) 0.0281(12) 0.0045(10) 0.0038(9) 0.0060(9)
C8 0.0237(12) 0.0311(13) 0.0296(13) 0.0088(10) 0.0080(10) 0.0047(10)
C9 0.0221(11) 0.0231(11) 0.0250(11) 0.0083(9) 0.0013(9) 0.0031(9)
C10 0.0226(11) 0.0191(11) 0.0295(12) 0.0070(9) 0.0002(9) 0.0027(9)
C11 0.0349(14) 0.0267(13) 0.0376(15) 0.0036(11) -0.0097(11) 0.0069(11)
C12 0.0342(15) 0.0353(15) 0.0561(19) 0.0171(14) -0.0102(13) 0.0083(12)
C13 0.0337(14) 0.0262(13) 0.0583(19) 0.0152(13) 0.0101(13) 0.0130(11)
C14 0.0307(13) 0.0262(12) 0.0310(13) 0.0054(10) 0.0039(10) 0.0067(10)
C15 0.0240(11) 0.0200(11) 0.0234(11) 0.0041(9) -0.0012(9) 0.0025(9)
C16 0.0298(12) 0.0198(11) 0.0292(13) -0.0007(9) -0.0029(10) 0.0013(9)
C17 0.0300(12) 0.0234(11) 0.0216(11) -0.0022(9) -0.0030(9) 0.0029(9)
C18 0.0199(10) 0.0235(11) 0.0170(10) 0.0003(8) -0.0003(8) 0.0024(8)
C19 0.0200(10) 0.0256(11) 0.0195(11) 0.0031(9) -0.0012(8) 0.0025(9)
C20 0.0203(10) 0.0229(11) 0.0210(11) 0.0045(9) -0.0027(8) 0.0022(9)
C21 0.0292(12) 0.0260(12) 0.0279(12) 0.0086(10) -0.0061(10) 0.0025(10)
C22 0.0307(13) 0.0196(11) 0.0338(13) 0.0062(10) -0.0038(10) 0.0050(9)
C23 0.0270(12) 0.0199(11) 0.0258(12) 0.0002(9) -0.0032(9) 0.0052(9)
C24 0.0334(13) 0.0233(11) 0.0205(11) 0.0041(9) -0.0029(9) 0.0015(10)
C25 0.0364(15) 0.061(2) 0.0284(14) 0.0124(14) -0.0018(12) -0.0078(14)
C26 0.0531(19) 0.063(2) 0.0272(15) 0.0146(14) 0.0077(13) -0.0059(16)
C27 0.0578(19) 0.0356(15) 0.0211(12) 0.0040(11) -0.0047(12) 0.0013(13)
C28 0.0348(14) 0.0392(15) 0.0236(12) 0.0047(11) -0.0040(10) 0.0013(11)
C29 0.0228(11) 0.0324(13) 0.0267(12) 0.0023(10) 0.0032(9) 0.0069(10)
C30 0.0222(11) 0.0237(11) 0.0188(10) 0.0046(9) 0.0017(8) 0.0065(9)
C31 0.0274(12) 0.0241(11) 0.0177(10) 0.0003(9) 0.0002(9) 0.0052(9)
C32 0.0276(12) 0.0201(11) 0.0186(10) 0.0023(8) -0.0031(9) 0.0033(9)
C33 0.0325(13) 0.0301(13) 0.0258(12) -0.0036(10) -0.0083(10) 0.0022(10)
C34 0.0312(13) 0.0282(12) 0.0212(11) 0.0032(10) 0.0012(10) 0.0040(10)
N1 0.0203(9) 0.0223(9) 0.0172(9) 0.0032(7) 0.0000(7) 0.0023(7)
N2 0.0181(9) 0.0189(9) 0.0176(9) 0.0028(7) -0.0005(7) 0.0033(7)
N3 0.0426(13) 0.0268(11) 0.0426(14) 0.0069(10) 0.0144(11) 0.0107(10)
N4 0.0173(9) 0.0187(9) 0.0182(9) 0.0017(7) 0.0004(7) 0.0032(7)
N5 0.0183(9) 0.0188(9) 0.0204(9) 0.0021(7) -0.0016(7) 0.0043(7)
N6 0.0476(15) 0.0437(14) 0.0243(11) 0.0040(10) -0.0089(10) 0.0019(11)
N7 0.0444(14) 0.0359(13) 0.0317(12) -0.0039(10) 0.0077(11) 0.0071(11)
O1 0.0191(8) 0.0241(8) 0.0212(8) -0.0003(6) 0.0002(6) 0.0046(6)
O2 0.0205(8) 0.0226(8) 0.0209(8) 0.0001(6) -0.0031(6) 0.0035(6)
Co1 0.01574(16) 0.01722(16) 0.01640(16) 0.00148(11) -0.00054(11) 0.00301(11)
C35 0.159(3) 0.186(3) 0.1066(19) 0.071(2) -0.0455(18) -0.062(2)
Cl1 0.159(3) 0.186(3) 0.1066(19) 0.071(2) -0.0455(18) -0.062(2)
Cl2 0.0496(10) 0.0796(14) 0.0842(15) 0.0014(12) 0.0114(10) -0.0003(10)
Cl3 0.159(3) 0.186(3) 0.1066(19) 0.071(2) -0.0455(18) -0.062(2)

loop_
_atom_type_symbol
_atom_type_description
_atom_type_scat_dispersion_real
_atom_type_scat_dispersion_imag
_atom_type_scat_source
C C 0.0033 0.0016 'International Tables Vol C Tables 4.2.6.8 and 6.1.1.4'
H H 0.0000 0.0000 'International Tables Vol C Tables 4.2.6.8 and 6.1.1.4'
N N 0.0061 0.0033 'International Tables Vol C Tables 4.2.6.8 and 6.1.1.4'
O O 0.0106 0.0060 'International Tables Vol C Tables 4.2.6.8 and 6.1.1.4'
Co Co 0.3494 0.9721 'International Tables Vol C Tables 4.2.6.8 and 6.1.1.4'
Cl Cl 0.1484 0.1585 'International Tables Vol C Tables 4.2.6.8 and 6.1.1.4'

loop_
_geom_angle_atom_site_label_1
_geom_angle_atom_site_label_2
_geom_angle_atom_site_label_3
_geom_angle
_geom_angle_site_symmetry_1
_geom_angle_site_symmetry_3
_geom_angle_publ_flag
N1 C1 C2 110.8(2) . . ?
N1 C1 H1 124.6 . . ?
C2 C1 H1 124.6 . . ?
C3 C2 C1 106.7(2) . . ?
C3 C2 H2 126.7 . . ?
C1 C2 H2 126.7 . . ?
C2 C3 C4 107.3(2) . . ?
C2 C3 H3 126.4 . . ?
C4 C3 H3 126.4 . . ?
N1 C4 C5 123.8(2) . . ?
N1 C4 C3 108.2(2) . . ?
C5 C4 C3 127.9(2) . . ?
C6 C5 C4 124.1(2) . . ?
C6 C5 C10 118.7(2) . . ?
C4 C5 C10 117.1(2) . . ?
C5 C6 N2 124.0(2) . . ?
C5 C6 C7 126.9(2) . . ?
N2 C6 C7 108.4(2) . . ?
C8 C7 C6 107.1(2) . . ?
C8 C7 H7 126.5 . . ?
C6 C7 H7 126.5 . . ?
C7 C8 C9 106.6(2) . . ?
C7 C8 H8 126.7 . . ?
C9 C8 H8 126.7 . . ?
N2 C9 C8 111.4(2) . . ?
N2 C9 H9 124.3 . . ?
C8 C9 H9 124.3 . . ?
C14 C10 C11 117.5(2) . . ?
C14 C10 C5 120.7(2) . . ?
C11 C10 C5 121.8(2) . . ?
C12 C11 C10 118.7(3) . . ?
C12 C11 H11 120.6 . . ?
C10 C11 H11 120.6 . . ?
C13 C12 C11 118.8(3) . . ?
C13 C12 H12 120.6 . . ?
C11 C12 H12 120.6 . . ?
N3 C13 C12 123.9(3) . . ?
N3 C13 H13 118.1 . . ?
C12 C13 H13 118.1 . . ?
N3 C14 C10 124.2(3) . . ?
N3 C14 H14 117.9 . . ?
C10 C14 H14 117.9 . . ?
N4 C15 C16 111.3(2) . . ?
N4 C15 H15 124.3 . . ?
C16 C15 H15 124.3 . . ?
C17 C16 C15 106.7(2) . . ?
C17 C16 H16 126.7 . . ?
C15 C16 H16 126.7 . . ?
C16 C17 C18 107.3(2) . . ?
C16 C17 H17 126.4 . . ?
C18 C17 H17 126.4 . . ?
C19 C18 N4 124.3(2) . . ?
C19 C18 C17 127.4(2) . . ?
N4 C18 C17 108.1(2) . . ?
C18 C19 C20 124.5(2) . . ?
C18 C19 C24 117.7(2) . . ?
C20 C19 C24 117.8(2) . . ?
N5 C20 C19 123.7(2) . . ?
N5 C20 C21 109.1(2) . . ?
C19 C20 C21 127.2(2) . . ?
C22 C21 C20 106.7(2) . . ?
C22 C21 H21 126.6 . . ?
C20 C21 H21 126.6 . . ?
C21 C22 C23 106.5(2) . . ?
C21 C22 H22 126.7 . . ?
C23 C22 H22 126.7 . . ?
N5 C23 C22 111.6(2) . . ?
N5 C23 H23 124.2 . . ?
C22 C23 H23 124.2 . . ?
C25 C24 C28 117.7(2) . . ?
C25 C24 C19 121.4(2) . . ?
C28 C24 C19 120.9(2) . . ?
C24 C25 C26 118.8(3) . . ?
C24 C25 H25 120.6 . . ?
C26 C25 H25 120.6 . . ?
C27 C26 C25 118.9(3) . . ?
C27 C26 H26 120.6 . . ?
C25 C26 H26 120.6 . . ?
N6 C27 C26 124.0(3) . . ?
N6 C27 H27 118.0 . . ?
C26 C27 H27 118.0 . . ?
N6 C28 C24 123.8(3) . . ?
N6 C28 H28 118.1 . . ?
C24 C28 H28 118.1 . . ?
C30 C29 H29A 109.5 . . ?
C30 C29 H29B 109.5 . . ?
H29A C29 H29B 109.5 . . ?
C30 C29 H29C 109.5 . . ?
H29A C29 H29C 109.5 . . ?
H29B C29 H29C 109.5 . . ?
O1 C30 C31 123.7(2) . . ?
O1 C30 C29 115.9(2) . . ?
C31 C30 C29 120.4(2) . . ?
C30 C31 C32 124.3(2) . . ?
C30 C31 C34 118.2(2) . . ?
C32 C31 C34 117.5(2) . . ?
O2 C32 C31 124.3(2) . . ?
O2 C32 C33 116.2(2) . . ?
C31 C32 C33 119.5(2) . . ?
C32 C33 H33A 109.5 . . ?
C32 C33 H33B 109.5 . . ?
H33A C33 H33B 109.5 . . ?
C32 C33 H33C 109.5 . . ?
H33A C33 H33C 109.5 . . ?
H33B C33 H33C 109.5 . . ?
N7 C34 C31 178.3(3) . . ?
C1 N1 C4 107.0(2) . . ?
C1 N1 Co1 125.54(17) . . ?
C4 N1 Co1 126.92(15) . . ?
C9 N2 C6 106.60(19) . . ?
C9 N2 Co1 126.60(16) . . ?
C6 N2 Co1 126.69(15) . . ?
C13 N3 C14 116.8(3) . . ?
C15 N4 C18 106.60(19) . . ?
C15 N4 Co1 126.56(16) . . ?
C18 N4 Co1 126.66(15) . . ?
C23 N5 C20 106.07(19) . . ?
C23 N5 Co1 126.70(17) . . ?
C20 N5 Co1 126.80(15) . . ?
C27 N6 C28 116.8(3) . . ?
C30 O1 Co1 126.66(15) . . ?
C32 O2 Co1 126.19(15) . . ?
O1 Co1 N4 87.41(8) . . ?
O1 Co1 N2 176.70(7) . . ?
N4 Co1 N2 90.18(8) . . ?
O1 Co1 O2 93.45(7) . . ?
N4 Co1 O2 176.99(7) . . ?
N2 Co1 O2 89.08(8) . . ?
O1 Co1 N1 90.79(8) . . ?
N4 Co1 N1 90.41(8) . . ?
N2 Co1 N1 91.47(8) . . ?
O2 Co1 N1 86.70(8) . . ?
O1 Co1 N5 87.96(8) . . ?
N4 Co1 N5 91.77(8) . . ?
N2 Co1 N5 89.87(8) . . ?
O2 Co1 N5 91.14(8) . . ?
N1 Co1 N5 177.44(8) . . ?
Cl1 C35 Cl2 110.0(8) . . ?
Cl1 C35 Cl3 111.2(8) . . ?
Cl2 C35 Cl3 110.9(4) . . ?
Cl1 C35 H35 108.2 . . ?
Cl2 C35 H35 108.2 . . ?
Cl3 C35 H35 108.2 . . ?
Cl3 Cl1 C35 54.1(3) 2_675 . ?
Cl3 Cl1 C35 64.0(3) 2_675 2_675 ?
C35 Cl1 C35 38.6(10) . 2_675 ?
Cl3 Cl1 Cl2 114.8(3) 2_675 2_675 ?
C35 Cl1 Cl2 65.4(2) . 2_675 ?
C35 Cl1 Cl2 53.6(2) 2_675 2_675 ?
Cl3 Cl2 C35 50.0(5) 2_675 . ?
Cl3 Cl2 Cl1 102.6(2) 2_675 2_675 ?
C35 Cl2 Cl1 57.9(3) . 2_675 ?
Cl3 Cl2 C35 56.3(3) 2_675 2_675 ?
C35 Cl2 C35 35.3(9) . 2_675 ?
Cl1 Cl2 C35 49.3(4) 2_675 2_675 ?
Cl1 Cl3 C35 74.3(5) 2_675 2_675 ?
Cl1 Cl3 Cl2 142.5(3) 2_675 2_675 ?
C35 Cl3 Cl2 70.6(4) 2_675 2_675 ?
Cl1 Cl3 C35 71.0(4) 2_675 . ?
C35 Cl3 C35 41.9(12) 2_675 . ?
Cl2 Cl3 C35 74.3(4) 2_675 . ?

loop_
_geom_bond_atom_site_label_1
_geom_bond_atom_site_label_2
_geom_bond_distance
_geom_bond_site_symmetry_2
_geom_bond_publ_flag
C1 N1 1.344(3) . ?
C1 C2 1.404(4) . ?
C1 H1 0.9300 . ?
C2 C3 1.370(4) . ?
C2 H2 0.9300 . ?
C3 C4 1.421(3) . ?
C3 H3 0.9300 . ?
C4 N1 1.387(3) . ?
C4 C5 1.403(3) . ?
C5 C6 1.388(3) . ?
C5 C10 1.495(3) . ?
C6 N2 1.397(3) . ?
C6 C7 1.426(3) . ?
C7 C8 1.369(4) . ?
C7 H7 0.9300 . ?
C8 C9 1.411(3) . ?
C8 H8 0.9300 . ?
C9 N2 1.335(3) . ?
C9 H9 0.9300 . ?
C10 C14 1.386(4) . ?
C10 C11 1.388(4) . ?
C11 C12 1.388(4) . ?
C11 H11 0.9300 . ?
C12 C13 1.372(5) . ?
C12 H12 0.9300 . ?
C13 N3 1.325(4) . ?
C13 H13 0.9300 . ?
C14 N3 1.337(3) . ?
C14 H14 0.9300 . ?
C15 N4 1.335(3) . ?
C15 C16 1.410(3) . ?
C15 H15 0.9300 . ?
C16 C17 1.364(4) . ?
C16 H16 0.9300 . ?
C17 C18 1.426(3) . ?
C17 H17 0.9300 . ?
C18 C19 1.383(3) . ?
C18 N4 1.399(3) . ?
C19 C20 1.399(3) . ?
C19 C24 1.495(3) . ?
C20 N5 1.391(3) . ?
C20 C21 1.421(3) . ?
C21 C22 1.377(4) . ?
C21 H21 0.9300 . ?
C22 C23 1.403(3) . ?
C22 H22 0.9300 . ?
C23 N5 1.343(3) . ?
C23 H23 0.9300 . ?
C24 C25 1.380(4) . ?
C24 C28 1.388(4) . ?
C25 C26 1.394(4) . ?
C25 H25 0.9300 . ?
C26 C27 1.353(5) . ?
C26 H26 0.9300 . ?
C27 N6 1.334(4) . ?
C27 H27 0.9300 . ?
C28 N6 1.338(3) . ?
C28 H28 0.9300 . ?
C29 C30 1.500(3) . ?
C29 H29A 0.9600 . ?
C29 H29B 0.9600 . ?
C29 H29C 0.9600 . ?
C30 O1 1.261(3) . ?
C30 C31 1.422(3) . ?
C31 C32 1.422(3) . ?
C31 C34 1.429(3) . ?
C32 O2 1.265(3) . ?
C32 C33 1.503(3) . ?
C33 H33A 0.9600 . ?
C33 H33B 0.9600 . ?
C33 H33C 0.9600 . ?
C34 N7 1.145(3) . ?
N1 Co1 1.9327(19) . ?
N2 Co1 1.9176(19) . ?
N4 Co1 1.9175(19) . ?
N5 Co1 1.9356(19) . ?
O1 Co1 1.9150(16) . ?
O2 Co1 1.9195(16) . ?
C35 Cl1 1.683(16) . ?
C35 Cl2 1.743(5) . ?
C35 Cl3 1.744(5) . ?
C35 H35 0.9800 . ?
Cl1 Cl3 1.370(5) 2_675 ?
Cl1 C35 1.834(9) 2_675 ?
Cl1 Cl2 2.016(5) 2_675 ?
Cl2 Cl3 1.592(4) 2_675 ?
Cl2 Cl1 2.016(5) 2_675 ?
Cl2 C35 2.018(10) 2_675 ?
Cl3 Cl1 1.370(5) 2_675 ?
Cl3 C35 1.416(13) 2_675 ?
Cl3 Cl2 1.592(4) 2_675 ?
